data_7710962
loop_
_publ_author_name
'Radius, Udo'
'Philipp, Michael S. M.'
'Bertermann, R\"udiger'

_publ_section_title
;
 N-Heterocyclic Carbene and Cyclic (Alkyl)(amino)carbene Adducts of
 Plumbanes and Plumbylenes
;
_journal_name_full 'Dalton Transactions'
_journal_paper_doi 10.1039/D2DT02462D
_journal_year 2022
_chemical_formula_moiety 'C19 H22 Cl2 N2 Pb, C7 H8'
_chemical_formula_sum 'C26 H30 Cl2 N2 Pb'
_chemical_formula_weight 648.61
_space_group_crystal_system monoclinic
_space_group_IT_number 15
_space_group_name_Hall '-C 2yc'
_space_group_name_H-M_alt 'C 1 2/c 1'
_atom_sites_solution_hydrogens geom
_audit_creation_method SHELXL-2018/3
_audit_update_record
;
2022-07-28 deposited with the CCDC.	2022-08-12 downloaded from the CCDC.
;
_cell_angle_alpha 90
_cell_angle_beta 109.7300(10)
_cell_angle_gamma 90
_cell_formula_units_Z 8
_cell_length_a 16.71590(10)
_cell_length_b 12.67820(10)
_cell_length_c 26.0290(2)
_cell_measurement_reflns_used 38853
_cell_measurement_temperature 100(2)
_cell_measurement_theta_max 77.5300
_cell_measurement_theta_min 3.6290
_cell_volume 5192.42(7)
_computing_cell_refinement 'CrysAlisPro 1.171.41.63a (Rigaku OD, 2020)'
_computing_data_collection 'CrysAlisPro 1.171.41.63a (Rigaku OD, 2020)'
_computing_data_reduction 'CrysAlisPro 1.171.41.63a (Rigaku OD, 2020)'
_computing_molecular_graphics 'ShelXLe (Huebschle et all, 2011)'
_computing_publication_material 'SHELXL-2014/6 (Sheldrick, 2014)'
_computing_structure_refinement 'SHELXL-2018/3 (Sheldrick, 2018)'
_computing_structure_solution 'SHELXT 2014/5 (Sheldrick, 2014)'
_diffrn_ambient_temperature 100(2)
_diffrn_measured_fraction_theta_full 1.000
_diffrn_measured_fraction_theta_max 0.994
_diffrn_measurement_device_type 'XtaLAB Synergy, Dualflex, HyPix'
_diffrn_measurement_method '\w scans'
_diffrn_radiation_type CuK\a
_diffrn_radiation_wavelength 1.54184
_diffrn_reflns_av_R_equivalents 0.0273
_diffrn_reflns_av_unetI/netI 0.0123
_diffrn_reflns_Laue_measured_fraction_full 1.000
_diffrn_reflns_Laue_measured_fraction_max 0.994
_diffrn_reflns_limit_h_max 21
_diffrn_reflns_limit_h_min -20
_diffrn_reflns_limit_k_max 15
_diffrn_reflns_limit_k_min -16
_diffrn_reflns_limit_l_max 32
_diffrn_reflns_limit_l_min -32
_diffrn_reflns_number 52187
_diffrn_reflns_point_group_measured_fraction_full 1.000
_diffrn_reflns_point_group_measured_fraction_max 0.994
_diffrn_reflns_theta_full 72.000
_diffrn_reflns_theta_max 77.621
_diffrn_reflns_theta_min 3.608
_diffrn_source 'micro-focus sealed X-ray tube'
_exptl_absorpt_coefficient_mu 14.634
_exptl_absorpt_correction_T_max 0.712
_exptl_absorpt_correction_T_min 0.270
_exptl_absorpt_correction_type gaussian
_exptl_absorpt_process_details
;
CrysAlisPro 1.171.41.73a (Rigaku Oxford Diffraction, 2020)
Numerical absorption correction based on gaussian integration over
a multifaceted crystal model
Empirical absorption correction using spherical harmonics,
implemented in SCALE3 ABSPACK scaling algorithm.
;
_exptl_crystal_colour colourless
_exptl_crystal_density_diffrn 1.659
_exptl_crystal_description block
_exptl_crystal_F_000 2528
_exptl_crystal_size_max 0.141
_exptl_crystal_size_mid 0.074
_exptl_crystal_size_min 0.065
_refine_diff_density_max 0.433
_refine_diff_density_min -1.045
_refine_diff_density_rms 0.086
_refine_ls_extinction_method none
_refine_ls_goodness_of_fit_ref 1.086
_refine_ls_hydrogen_treatment constr
_refine_ls_matrix_type full
_refine_ls_number_parameters 351
_refine_ls_number_reflns 5500
_refine_ls_number_restraints 189
_refine_ls_restrained_S_all 1.079
_refine_ls_R_factor_all 0.0190
_refine_ls_R_factor_gt 0.0184
_refine_ls_shift/su_max 0.003
_refine_ls_shift/su_mean 0.000
_refine_ls_structure_factor_coef Fsqd
_refine_ls_weighting_details 'w=1/[\s^2^(Fo^2^)+(0.0266P)^2^+9.1988P] where P=(Fo^2^+2Fc^2^)/3'
_refine_ls_weighting_scheme calc
_refine_ls_wR_factor_gt 0.0493
_refine_ls_wR_factor_ref 0.0497
_reflns_Friedel_coverage 0.000
_reflns_number_gt 5335
_reflns_number_total 5500
_reflns_threshold_expression 'I > 2\s(I)'
_cod_data_source_file d2dt02462d2.cif
_cod_data_source_block compound_5
_cod_original_sg_symbol_H-M 'C 2/c'
_cod_database_code 7710962
_shelx_shelxl_version_number 2018/3
_shelx_space_group_comment
;
The symmetry employed for this shelxl refinement is uniquely defined
by the following loop, which should always be used as a source of
symmetry information in preference to the above space-group names.
They are only intended as comments.
;
_shelx_estimated_absorpt_t_min 0.234
_shelx_estimated_absorpt_t_max 0.427

loop_
_space_group_symop_operation_xyz
'x, y, z'
'-x, y, -z+1/2'
'x+1/2, y+1/2, z'
'-x+1/2, y+1/2, -z+1/2'
'-x, -y, -z'
'x, -y, z-1/2'
'-x+1/2, -y+1/2, -z'
'x+1/2, -y+1/2, z-1/2'

loop_
_atom_site_label
_atom_site_type_symbol
_atom_site_fract_x
_atom_site_fract_y
_atom_site_fract_z
_atom_site_U_iso_or_equiv
_atom_site_adp_type
_atom_site_occupancy
_atom_site_site_symmetry_order
_atom_site_calc_flag
_atom_site_refinement_flags_posn
_atom_site_refinement_flags_adp
_atom_site_refinement_flags_occupancy
_atom_site_disorder_assembly
_atom_site_disorder_group
Pb01 Pb 0.36964(2) 0.25493(2) 0.37164(2) 0.01601(4) Uani 1 1 d . . . . .
Cl02 Cl 0.42989(3) 0.27523(5) 0.48084(2) 0.02378(10) Uani 1 1 d . . . . .
Cl03 Cl 0.33384(4) 0.26110(4) 0.26425(2) 0.02610(12) Uani 1 1 d . . . . .
N004 N 0.55217(11) 0.31892(15) 0.36442(7) 0.0225(4) Uani 1 1 d . . . . .
N005 N 0.49858(13) 0.45334(15) 0.39127(8) 0.0288(4) Uani 1 1 d . . . . .
C006 C 0.38696(12) 0.08252(16) 0.37428(8) 0.0162(4) Uani 1 1 d . . . . .
C007 C 0.48332(14) 0.35235(16) 0.37532(9) 0.0208(4) Uani 1 1 d . . . . .
C008 C 0.43253(14) -0.07830(17) 0.42494(10) 0.0261(5) Uani 1 1 d . . . . .
H008 H 0.457684 -0.113584 0.458776 0.031 Uiso 1 1 calc R U . . .
C009 C 0.61214(16) 0.3992(2) 0.37420(10) 0.0326(6) Uani 1 1 d . . . . .
C00A C 0.25534(13) 0.34353(16) 0.36806(9) 0.0218(4) Uani 1 1 d . . . . .
C00B C 0.56394(14) 0.21475(18) 0.34430(10) 0.0253(4) Uani 1 1 d . . . . .
H00A H 0.582825 0.222311 0.312708 0.038 Uiso 1 1 calc R U . . .
H00B H 0.510021 0.176107 0.333486 0.038 Uiso 1 1 calc R U . . .
H00C H 0.606903 0.175815 0.373204 0.038 Uiso 1 1 calc R U . . .
C00C C 0.35957(14) 0.02519(17) 0.32604(9) 0.0243(4) Uani 1 1 d . . . . .
H00D H 0.334778 0.060252 0.292101 0.029 Uiso 1 1 calc R U . . .
C00D C 0.14186(15) 0.37263(18) 0.40365(11) 0.0293(5) Uani 1 1 d . . . . .
H00E H 0.115536 0.358257 0.430034 0.035 Uiso 1 1 calc R U . . .
C00E C 0.40582(15) -0.13503(18) 0.37701(10) 0.0290(5) Uani 1 1 d . . . . .
H00F H 0.412968 -0.209422 0.377848 0.035 Uiso 1 1 calc R U . . .
C00F C 0.57782(19) 0.4839(2) 0.39017(10) 0.0383(6) Uani 1 1 d . . . . .
C00G C 0.21844(14) 0.32402(16) 0.40764(10) 0.0238(4) Uani 1 1 d . . . . .
H00G H 0.245261 0.277868 0.437198 0.029 Uiso 1 1 calc R U . . .
C00H C 0.14236(17) 0.4637(2) 0.32289(12) 0.0388(6) Uani 1 1 d . . . . .
H00H H 0.117094 0.512979 0.294529 0.047 Uiso 1 1 calc R U . . .
C00I C 0.42258(14) 0.03140(17) 0.42375(9) 0.0239(4) Uani 1 1 d . . . . .
H00I H 0.440213 0.070617 0.456794 0.029 Uiso 1 1 calc R U . . .
C00J C 0.36868(18) -0.08418(18) 0.32771(10) 0.0334(5) Uani 1 1 d . . . . .
H00J H 0.349290 -0.123888 0.294860 0.040 Uiso 1 1 calc R U . . .
C00K C 0.10402(16) 0.4420(2) 0.36119(12) 0.0354(6) Uani 1 1 d . . . . .
H00K H 0.051579 0.474667 0.358410 0.042 Uiso 1 1 calc R U . . .
C00M C 0.21823(15) 0.41346(19) 0.32580(10) 0.0312(5) Uani 1 1 d . . . . .
H00M H 0.244053 0.427091 0.299081 0.037 Uiso 1 1 calc R U . . .
C00O C 0.44049(19) 0.52220(19) 0.40684(12) 0.0392(6) Uani 1 1 d . . . . .
H00L H 0.473010 0.566933 0.437478 0.059 Uiso 1 1 calc R U . . .
H00N H 0.400216 0.479152 0.417741 0.059 Uiso 1 1 calc R U . . .
H00O H 0.409267 0.566695 0.375749 0.059 Uiso 1 1 calc R U . . .
C00P C 0.6107(3) 0.5937(3) 0.40274(14) 0.0636(11) Uani 1 1 d . . . . .
H00P H 0.669456 0.596828 0.402993 0.095 Uiso 1 1 calc R U . . .
H00Q H 0.609092 0.614540 0.438631 0.095 Uiso 1 1 calc R U . . .
H00R H 0.575319 0.641916 0.374869 0.095 Uiso 1 1 calc R U . . .
C00Q C 0.69689(18) 0.3827(3) 0.36869(11) 0.0468(8) Uani 1 1 d . . . . .
H00S H 0.729472 0.448522 0.377268 0.070 Uiso 1 1 calc R U . . .
H00T H 0.689639 0.361454 0.331191 0.070 Uiso 1 1 calc R U . . .
H00U H 0.727441 0.327340 0.393993 0.070 Uiso 1 1 calc R U . . .
C1_1 C 0.7673(3) 0.1966(4) 0.4898(2) 0.0400(11) Uani 0.5 1 d D U P A -1
C2_1 C 0.6843(5) 0.2194(8) 0.4893(7) 0.0428(19) Uani 0.5 1 d D U P A -1
H2_1 H 0.641604 0.166579 0.478417 0.051 Uiso 0.5 1 calc R U P A -1
C3_1 C 0.6648(3) 0.3170(5) 0.5044(2) 0.0441(12) Uani 0.5 1 d D U P A -1
H3_1 H 0.609137 0.331021 0.504811 0.053 Uiso 0.5 1 calc R U P A -1
C4_1 C 0.7268(5) 0.3960(7) 0.5192(6) 0.0483(17) Uani 0.5 1 d D U P A -1
H4_1 H 0.713282 0.464302 0.528873 0.058 Uiso 0.5 1 calc R U P A -1
C5_1 C 0.8071(3) 0.3740(5) 0.5196(2) 0.0460(12) Uani 0.5 1 d D U P A -1
H5_1 H 0.849881 0.426800 0.529940 0.055 Uiso 0.5 1 calc R U P A -1
C6_1 C 0.8255(6) 0.2758(8) 0.5051(7) 0.0408(16) Uani 0.5 1 d D U P A -1
H6_1 H 0.881679 0.262168 0.505726 0.049 Uiso 0.5 1 calc R U P A -1
C7_1 C 0.7889(6) 0.0902(7) 0.4739(6) 0.061(3) Uani 0.5 1 d D U P A -1
H7A_1 H 0.850698 0.080611 0.487894 0.091 Uiso 0.5 1 calc R U P A -1
H7B_1 H 0.768342 0.084303 0.434006 0.091 Uiso 0.5 1 calc R U P A -1
H7C_1 H 0.761904 0.035924 0.489264 0.091 Uiso 0.5 1 calc R U P A -1
C1_2 C 0.5521(3) 0.5916(4) 0.2550(2) 0.0339(10) Uani 0.5 1 d D U P B -2
C2_2 C 0.4898(5) 0.5164(3) 0.2553(4) 0.0324(15) Uani 0.5 1 d D U P B -2
H2_2 H 0.502280 0.443357 0.255010 0.039 Uiso 0.5 1 calc R U P B -2
C3_2 C 0.4117(4) 0.5474(4) 0.2560(2) 0.0397(11) Uani 0.5 1 d D U P B -2
H3_2 H 0.371326 0.496056 0.257736 0.048 Uiso 0.5 1 calc R U P B -2
C4_2 C 0.3915(3) 0.6548(4) 0.2542(2) 0.0418(11) Uani 0.5 1 d D U P B -2
H4_2 H 0.336437 0.676951 0.252661 0.050 Uiso 0.5 1 calc R U P B -2
C5_2 C 0.4525(4) 0.7272(5) 0.2547(3) 0.0437(14) Uani 0.5 1 d D U P B -2
H5_2 H 0.440272 0.800420 0.254654 0.052 Uiso 0.5 1 calc R U P B -2
C6_2 C 0.5306(4) 0.6952(4) 0.2552(3) 0.0389(13) Uani 0.5 1 d D U P B -2
H6_2 H 0.571700 0.747241 0.255715 0.047 Uiso 0.5 1 calc R U P B -2
C7_2 C 0.6386(4) 0.5574(5) 0.2571(3) 0.0501(15) Uani 0.5 1 d D U P B -2
H7A_2 H 0.660059 0.606262 0.235582 0.075 Uiso 0.5 1 calc R U P B -2
H7B_2 H 0.635410 0.486167 0.241916 0.075 Uiso 0.5 1 calc R U P B -2
H7C_2 H 0.676968 0.557437 0.295016 0.075 Uiso 0.5 1 calc R U P B -2

loop_
_atom_site_aniso_label
_atom_site_aniso_U_11
_atom_site_aniso_U_22
_atom_site_aniso_U_33
_atom_site_aniso_U_23
_atom_site_aniso_U_13
_atom_site_aniso_U_12
Pb01 0.01766(6) 0.01532(6) 0.01607(6) 0.00035(2) 0.00705(4) 0.00172(2)
Cl02 0.0294(3) 0.0241(2) 0.0174(2) -0.0033(2) 0.0073(2) 0.0001(2)
Cl03 0.0319(3) 0.0300(3) 0.0176(3) 0.00535(18) 0.0100(2) 0.00657(19)
N004 0.0252(9) 0.0257(9) 0.0197(9) -0.0063(7) 0.0116(7) -0.0092(7)
N005 0.0459(12) 0.0197(9) 0.0276(10) -0.0076(7) 0.0213(9) -0.0097(8)
C006 0.0145(8) 0.0139(9) 0.0208(10) 0.0002(7) 0.0069(7) -0.0005(7)
C007 0.0276(10) 0.0175(9) 0.0207(10) -0.0026(8) 0.0125(8) -0.0066(8)
C008 0.0228(10) 0.0214(10) 0.0304(12) 0.0066(9) 0.0043(9) 0.0021(8)
C009 0.0391(13) 0.0424(14) 0.0227(11) -0.0139(10) 0.0187(10) -0.0266(11)
C00A 0.0202(10) 0.0197(10) 0.0283(11) -0.0012(8) 0.0120(9) 0.0060(8)
C00B 0.0238(10) 0.0258(11) 0.0301(12) -0.0052(9) 0.0141(9) -0.0044(9)
C00C 0.0328(11) 0.0220(10) 0.0197(10) -0.0017(8) 0.0110(9) -0.0060(9)
C00D 0.0295(12) 0.0237(11) 0.0421(14) 0.0015(10) 0.0217(11) 0.0012(9)
C00E 0.0325(12) 0.0185(10) 0.0419(14) -0.0011(9) 0.0203(10) -0.0019(9)
C00F 0.0613(17) 0.0357(13) 0.0296(13) -0.0156(10) 0.0305(12) -0.0303(12)
C00G 0.0248(10) 0.0181(10) 0.0320(12) 0.0017(8) 0.0141(9) 0.0009(8)
C00H 0.0399(14) 0.0385(14) 0.0416(15) 0.0154(12) 0.0185(12) 0.0223(11)
C00I 0.0245(10) 0.0218(10) 0.0202(10) -0.0008(8) 0.0010(8) -0.0008(8)
C00J 0.0545(15) 0.0210(11) 0.0293(12) -0.0069(9) 0.0201(11) -0.0080(10)
C00K 0.0310(12) 0.0297(12) 0.0500(16) 0.0028(11) 0.0195(11) 0.0108(10)
C00M 0.0330(12) 0.0335(12) 0.0316(13) 0.0082(10) 0.0170(10) 0.0142(10)
C00O 0.0636(17) 0.0192(11) 0.0425(15) -0.0091(10) 0.0278(14) -0.0016(11)
C00P 0.109(3) 0.0475(18) 0.060(2) -0.0353(16) 0.062(2) -0.0520(19)
C00Q 0.0419(15) 0.074(2) 0.0344(14) -0.0281(14) 0.0260(12) -0.0378(14)
C1_1 0.033(2) 0.059(3) 0.025(2) -0.011(2) 0.0063(18) 0.004(2)
C2_1 0.029(3) 0.065(3) 0.030(4) -0.005(3) 0.005(3) -0.006(3)
C3_1 0.035(2) 0.067(3) 0.034(2) -0.005(2) 0.017(2) 0.001(2)
C4_1 0.047(3) 0.065(4) 0.034(3) -0.010(3) 0.016(3) -0.004(3)
C5_1 0.044(2) 0.065(3) 0.029(2) -0.012(2) 0.013(2) -0.015(2)
C6_1 0.033(3) 0.067(3) 0.024(3) -0.011(3) 0.012(2) -0.010(3)
C7_1 0.060(5) 0.069(4) 0.043(5) -0.017(4) 0.003(4) 0.018(4)
C1_2 0.034(2) 0.033(2) 0.033(2) -0.0047(19) 0.0097(19) -0.0018(19)
C2_2 0.039(3) 0.0241(17) 0.029(3) 0.000(2) 0.005(2) -0.001(2)
C3_2 0.037(3) 0.044(2) 0.036(3) 0.000(2) 0.010(2) -0.010(2)
C4_2 0.036(2) 0.045(2) 0.047(3) -0.001(2) 0.017(2) 0.0044(19)
C5_2 0.047(3) 0.036(3) 0.054(3) 0.005(3) 0.025(3) 0.004(2)
C6_2 0.044(3) 0.031(3) 0.047(3) 0.002(2) 0.022(3) -0.0060(19)
C7_2 0.040(3) 0.050(3) 0.060(4) -0.005(3) 0.016(3) 0.006(3)

loop_
_atom_type_symbol
_atom_type_description
_atom_type_scat_dispersion_real
_atom_type_scat_dispersion_imag
_atom_type_scat_source
C C 0.0181 0.0091 'International Tables Vol C Tables 4.2.6.8 and 6.1.1.4'
H H 0.0000 0.0000 'International Tables Vol C Tables 4.2.6.8 and 6.1.1.4'
N N 0.0311 0.0180 'International Tables Vol C Tables 4.2.6.8 and 6.1.1.4'
Cl Cl 0.3639 0.7018 'International Tables Vol C Tables 4.2.6.8 and 6.1.1.4'
Pb Pb -4.0753 8.5060 'International Tables Vol C Tables 4.2.6.8 and 6.1.1.4'

loop_
_geom_angle_atom_site_label_1
_geom_angle_atom_site_label_2
_geom_angle_atom_site_label_3
_geom_angle
_geom_angle_site_symmetry_1
_geom_angle_site_symmetry_3
_geom_angle_publ_flag
C00A Pb01 C006 127.84(7) . . ?
C00A Pb01 C007 115.72(9) . . ?
C006 Pb01 C007 116.42(7) . . ?
C00A Pb01 Cl03 93.25(6) . . ?
C006 Pb01 Cl03 92.44(5) . . ?
C007 Pb01 Cl03 85.14(6) . . ?
C00A Pb01 Cl02 90.34(6) . . ?
C006 Pb01 Cl02 93.65(5) . . ?
C007 Pb01 Cl02 83.83(6) . . ?
Cl03 Pb01 Cl02 168.89(2) . . ?
C007 N004 C009 110.28(19) . . ?
C007 N004 C00B 126.20(17) . . ?
C009 N004 C00B 123.51(19) . . ?
C007 N005 C00F 110.0(2) . . ?
C007 N005 C00O 125.5(2) . . ?
C00F N005 C00O 124.5(2) . . ?
C00I C006 C00C 120.2(2) . . ?
C00I C006 Pb01 120.29(15) . . ?
C00C C006 Pb01 119.45(15) . . ?
N005 C007 N004 106.20(18) . . ?
N005 C007 Pb01 127.46(16) . . ?
N004 C007 Pb01 126.26(15) . . ?
C00E C008 C00I 119.9(2) . . ?
C00E C008 H008 120.0 . . ?
C00I C008 H008 120.0 . . ?
C00F C009 N004 106.5(2) . . ?
C00F C009 C00Q 131.3(2) . . ?
N004 C009 C00Q 122.1(2) . . ?
C00M C00A C00G 120.70(19) . . ?
C00M C00A Pb01 120.79(16) . . ?
C00G C00A Pb01 118.43(15) . . ?
N004 C00B H00A 109.5 . . ?
N004 C00B H00B 109.5 . . ?
H00A C00B H00B 109.5 . . ?
N004 C00B H00C 109.5 . . ?
H00A C00B H00C 109.5 . . ?
H00B C00B H00C 109.5 . . ?
C006 C00C C00J 119.6(2) . . ?
C006 C00C H00D 120.2 . . ?
C00J C00C H00D 120.2 . . ?
C00K C00D C00G 120.0(2) . . ?
C00K C00D H00E 120.0 . . ?
C00G C00D H00E 120.0 . . ?
C008 C00E C00J 120.3(2) . . ?
C008 C00E H00F 119.9 . . ?
C00J C00E H00F 119.9 . . ?
C009 C00F N005 107.0(2) . . ?
C009 C00F C00P 130.3(3) . . ?
N005 C00F C00P 122.6(3) . . ?
C00A C00G C00D 119.5(2) . . ?
C00A C00G H00G 120.2 . . ?
C00D C00G H00G 120.2 . . ?
C00K C00H C00M 120.2(2) . . ?
C00K C00H H00H 119.9 . . ?
C00M C00H H00H 119.9 . . ?
C006 C00I C008 119.8(2) . . ?
C006 C00I H00I 120.1 . . ?
C008 C00I H00I 120.1 . . ?
C00E C00J C00C 120.2(2) . . ?
C00E C00J H00J 119.9 . . ?
C00C C00J H00J 119.9 . . ?
C00H C00K C00D 120.2(2) . . ?
C00H C00K H00K 119.9 . . ?
C00D C00K H00K 119.9 . . ?
C00A C00M C00H 119.3(2) . . ?
C00A C00M H00M 120.4 . . ?
C00H C00M H00M 120.4 . . ?
N005 C00O H00L 109.5 . . ?
N005 C00O H00N 109.5 . . ?
H00L C00O H00N 109.5 . . ?
N005 C00O H00O 109.5 . . ?
H00L C00O H00O 109.5 . . ?
H00N C00O H00O 109.5 . . ?
C00F C00P H00P 109.5 . . ?
C00F C00P H00Q 109.5 . . ?
H00P C00P H00Q 109.5 . . ?
C00F C00P H00R 109.5 . . ?
H00P C00P H00R 109.5 . . ?
H00Q C00P H00R 109.5 . . ?
C009 C00Q H00S 109.5 . . ?
C009 C00Q H00T 109.5 . . ?
H00S C00Q H00T 109.5 . . ?
C009 C00Q H00U 109.5 . . ?
H00S C00Q H00U 109.5 . . ?
H00T C00Q H00U 109.5 . . ?
C6_1 C1_1 C2_1 117.0(5) . . ?
C6_1 C1_1 C7_1 122.1(5) . . ?
C2_1 C1_1 C7_1 120.8(6) . . ?
C3_1 C2_1 C1_1 120.7(6) . . ?
C3_1 C2_1 H2_1 119.7 . . ?
C1_1 C2_1 H2_1 119.7 . . ?
C2_1 C3_1 C4_1 119.9(6) . . ?
C2_1 C3_1 H3_1 120.0 . . ?
C4_1 C3_1 H3_1 120.0 . . ?
C5_1 C4_1 C3_1 119.4(6) . . ?
C5_1 C4_1 H4_1 120.3 . . ?
C3_1 C4_1 H4_1 120.3 . . ?
C6_1 C5_1 C4_1 119.7(6) . . ?
C6_1 C5_1 H5_1 120.1 . . ?
C4_1 C5_1 H5_1 120.1 . . ?
C1_1 C6_1 C5_1 123.2(6) . . ?
C1_1 C6_1 H6_1 118.4 . . ?
C5_1 C6_1 H6_1 118.4 . . ?
C1_1 C7_1 H7A_1 109.5 . . ?
C1_1 C7_1 H7B_1 109.5 . . ?
H7A_1 C7_1 H7B_1 109.5 . . ?
C1_1 C7_1 H7C_1 109.5 . . ?
H7A_1 C7_1 H7C_1 109.5 . . ?
H7B_1 C7_1 H7C_1 109.5 . . ?
C6_2 C1_2 C2_2 117.0(5) . . ?
C6_2 C1_2 C7_2 122.2(5) . . ?
C2_2 C1_2 C7_2 120.7(5) . . ?
C3_2 C2_2 C1_2 120.9(5) . . ?
C3_2 C2_2 H2_2 119.6 . . ?
C1_2 C2_2 H2_2 119.6 . . ?
C2_2 C3_2 C4_2 120.0(5) . . ?
C2_2 C3_2 H3_2 120.0 . . ?
C4_2 C3_2 H3_2 120.0 . . ?
C5_2 C4_2 C3_2 118.8(5) . . ?
C5_2 C4_2 H4_2 120.6 . . ?
C3_2 C4_2 H4_2 120.6 . . ?
C6_2 C5_2 C4_2 120.5(5) . . ?
C6_2 C5_2 H5_2 119.7 . . ?
C4_2 C5_2 H5_2 119.7 . . ?
C1_2 C6_2 C5_2 122.7(5) . . ?
C1_2 C6_2 H6_2 118.6 . . ?
C5_2 C6_2 H6_2 118.6 . . ?
C1_2 C7_2 H7A_2 109.5 . . ?
C1_2 C7_2 H7B_2 109.5 . . ?
H7A_2 C7_2 H7B_2 109.5 . . ?
C1_2 C7_2 H7C_2 109.5 . . ?
H7A_2 C7_2 H7C_2 109.5 . . ?
H7B_2 C7_2 H7C_2 109.5 . . ?

loop_
_geom_bond_atom_site_label_1
_geom_bond_atom_site_label_2
_geom_bond_distance
_geom_bond_site_symmetry_2
_geom_bond_publ_flag
Pb01 C00A 2.1911(19) . ?
Pb01 C006 2.203(2) . ?
Pb01 C007 2.241(2) . ?
Pb01 Cl03 2.6549(6) . ?
Pb01 Cl02 2.6881(5) . ?
N004 C007 1.344(3) . ?
N004 C009 1.390(3) . ?
N004 C00B 1.458(3) . ?
N005 C007 1.344(3) . ?
N005 C00F 1.390(3) . ?
N005 C00O 1.461(3) . ?
C006 C00I 1.384(3) . ?
C006 C00C 1.388(3) . ?
C008 C00E 1.377(3) . ?
C008 C00I 1.400(3) . ?
C008 H008 0.9500 . ?
C009 C00F 1.348(4) . ?
C009 C00Q 1.486(4) . ?
C00A C00M 1.386(3) . ?
C00A C00G 1.390(3) . ?
C00B H00A 0.9800 . ?
C00B H00B 0.9800 . ?
C00B H00C 0.9800 . ?
C00C C00J 1.394(3) . ?
C00C H00D 0.9500 . ?
C00D C00K 1.387(4) . ?
C00D C00G 1.393(3) . ?
C00D H00E 0.9500 . ?
C00E C00J 1.382(4) . ?
C00E H00F 0.9500 . ?
C00F C00P 1.492(3) . ?
C00G H00G 0.9500 . ?
C00H C00K 1.383(4) . ?
C00H C00M 1.398(3) . ?
C00H H00H 0.9500 . ?
C00I H00I 0.9500 . ?
C00J H00J 0.9500 . ?
C00K H00K 0.9500 . ?
C00M H00M 0.9500 . ?
C00O H00L 0.9800 . ?
C00O H00N 0.9800 . ?
C00O H00O 0.9800 . ?
C00P H00P 0.9800 . ?
C00P H00Q 0.9800 . ?
C00P H00R 0.9800 . ?
C00Q H00S 0.9800 . ?
C00Q H00T 0.9800 . ?
C00Q H00U 0.9800 . ?
C1_1 C6_1 1.361(8) . ?
C1_1 C2_1 1.412(7) . ?
C1_1 C7_1 1.491(7) . ?
C2_1 C3_1 1.370(8) . ?
C2_1 H2_1 0.9500 . ?
C3_1 C4_1 1.399(8) . ?
C3_1 H3_1 0.9500 . ?
C4_1 C5_1 1.367(8) . ?
C4_1 H4_1 0.9500 . ?
C5_1 C6_1 1.365(8) . ?
C5_1 H5_1 0.9500 . ?
C6_1 H6_1 0.9500 . ?
C7_1 H7A_1 0.9800 . ?
C7_1 H7B_1 0.9800 . ?
C7_1 H7C_1 0.9800 . ?
C1_2 C6_2 1.362(7) . ?
C1_2 C2_2 1.414(7) . ?
C1_2 C7_2 1.493(6) . ?
C2_2 C3_2 1.369(8) . ?
C2_2 H2_2 0.9500 . ?
C3_2 C4_2 1.400(7) . ?
C3_2 H3_2 0.9500 . ?
C4_2 C5_2 1.370(8) . ?
C4_2 H4_2 0.9500 . ?
C5_2 C6_2 1.363(8) . ?
C5_2 H5_2 0.9500 . ?
C6_2 H6_2 0.9500 . ?
C7_2 H7A_2 0.9800 . ?
C7_2 H7B_2 0.9800 . ?
C7_2 H7C_2 0.9800 . ?

loop_
_geom_torsion_atom_site_label_1
_geom_torsion_atom_site_label_2
_geom_torsion_atom_site_label_3
_geom_torsion_atom_site_label_4
_geom_torsion
_geom_torsion_site_symmetry_1
_geom_torsion_site_symmetry_2
_geom_torsion_site_symmetry_3
_geom_torsion_site_symmetry_4
_geom_torsion_publ_flag
C00F N005 C007 N004 0.2(3) . . . . ?
C00O N005 C007 N004 179.4(2) . . . . ?
C00F N005 C007 Pb01 177.24(17) . . . . ?
C00O N005 C007 Pb01 -3.6(3) . . . . ?
C009 N004 C007 N005 0.7(3) . . . . ?
C00B N004 C007 N005 -178.3(2) . . . . ?
C009 N004 C007 Pb01 -176.31(16) . . . . ?
C00B N004 C007 Pb01 4.7(3) . . . . ?
C007 N004 C009 C00F -1.5(3) . . . . ?
C00B N004 C009 C00F 177.6(2) . . . . ?
C007 N004 C009 C00Q 176.4(2) . . . . ?
C00B N004 C009 C00Q -4.6(4) . . . . ?
C00I C006 C00C C00J -0.4(3) . . . . ?
Pb01 C006 C00C C00J -178.53(17) . . . . ?
C00I C008 C00E C00J -0.4(4) . . . . ?
N004 C009 C00F N005 1.5(3) . . . . ?
C00Q C009 C00F N005 -176.0(3) . . . . ?
N004 C009 C00F C00P -175.8(3) . . . . ?
C00Q C009 C00F C00P 6.6(5) . . . . ?
C007 N005 C00F C009 -1.1(3) . . . . ?
C00O N005 C00F C009 179.7(2) . . . . ?
C007 N005 C00F C00P 176.5(3) . . . . ?
C00O N005 C00F C00P -2.7(4) . . . . ?
C00M C00A C00G C00D 2.2(3) . . . . ?
Pb01 C00A C00G C00D -174.60(17) . . . . ?
C00K C00D C00G C00A -1.6(4) . . . . ?
C00C C006 C00I C008 1.3(3) . . . . ?
Pb01 C006 C00I C008 179.41(16) . . . . ?
C00E C008 C00I C006 -0.9(3) . . . . ?
C008 C00E C00J C00C 1.3(4) . . . . ?
C006 C00C C00J C00E -0.9(4) . . . . ?
C00M C00H C00K C00D 2.0(4) . . . . ?
C00G C00D C00K C00H -0.4(4) . . . . ?
C00G C00A C00M C00H -0.7(4) . . . . ?
Pb01 C00A C00M C00H 176.0(2) . . . . ?
C00K C00H C00M C00A -1.4(4) . . . . ?
C6_1 C1_1 C2_1 C3_1 -1(3) . . . . ?
C7_1 C1_1 C2_1 C3_1 179.5(12) . . . . ?
C1_1 C2_1 C3_1 C4_1 2(2) . . . . ?
C2_1 C3_1 C4_1 C5_1 -1.5(18) . . . . ?
C3_1 C4_1 C5_1 C6_1 0.6(17) . . . . ?
C2_1 C1_1 C6_1 C5_1 0(3) . . . . ?
C7_1 C1_1 C6_1 C5_1 179.6(12) . . . . ?
C4_1 C5_1 C6_1 C1_1 0(2) . . . . ?
C6_2 C1_2 C2_2 C3_2 -0.3(11) . . . . ?
C7_2 C1_2 C2_2 C3_2 176.9(7) . . . . ?
C1_2 C2_2 C3_2 C4_2 2.6(12) . . . . ?
C2_2 C3_2 C4_2 C5_2 -3.5(10) . . . . ?
C3_2 C4_2 C5_2 C6_2 2.0(10) . . . . ?
C2_2 C1_2 C6_2 C5_2 -1.2(10) . . . . ?
C7_2 C1_2 C6_2 C5_2 -178.3(6) . . . . ?
C4_2 C5_2 C6_2 C1_2 0.3(11) . . . . ?
